data_2217859
loop_
_publ_author_name
'Wei, Lin-Heng'

_publ_section_title
;
 Bis(4,4'-methylenedianilinium) naphthalene-1,5-disulfonate dihydrate
;
_journal_coeditor_code BH2163
_journal_issue 4
_journal_name_full 'Acta Crystallographica Section E'
_journal_page_first o734
_journal_paper_doi 10.1107/S160053680800723X
_journal_volume 64
_journal_year 2008
_chemical_formula_iupac 'C13 H16 N2 2+, C10 H6 O6 S2 2-, 2H2 O'
_chemical_formula_moiety 'C13 H16 N2 2+, C10 H6 O6 S2 2-, 2(H2 O)'
_chemical_formula_sum 'C23 H26 N2 O8 S2'
_chemical_formula_weight 522.58
_chemical_name_systematic
;
Bis(4,4'-methylenedianilinium) naphthalene-1,5-disulfonate dihydrate
;
_space_group_IT_number 2
_symmetry_cell_setting triclinic
_symmetry_space_group_name_Hall '-P 1'
_symmetry_space_group_name_H-M 'P -1'
_atom_sites_solution_hydrogens geom
_atom_sites_solution_primary direct
_atom_sites_solution_secondary difmap
_audit_creation_method SHELXL97
_cell_angle_alpha 87.4290(10)
_cell_angle_beta 85.8200(10)
_cell_angle_gamma 83.2620(10)
_cell_formula_units_Z 2
_cell_length_a 7.9652(6)
_cell_length_b 10.9135(8)
_cell_length_c 13.8158(10)
_cell_measurement_reflns_used 3560
_cell_measurement_temperature 296(2)
_cell_measurement_theta_max 28.50
_cell_measurement_theta_min 2.28
_cell_volume 1188.72(15)
_computing_cell_refinement 'SMART (Bruker, 2003)'
_computing_data_collection 'SMART (Bruker, 2003)'
_computing_data_reduction 'SAINT-Plus (Bruker, 2003)'
_computing_molecular_graphics 'PLATON (Spek, 2003)'
_computing_publication_material 'PLATON (Spek, 2003)'
_computing_structure_refinement 'SHELXL97 (Sheldrick, 2008)'
_computing_structure_solution 'SHELXS97 (Sheldrick, 2008)'
_diffrn_ambient_temperature 296(2)
_diffrn_measured_fraction_theta_full 0.995
_diffrn_measured_fraction_theta_max 0.995
_diffrn_measurement_device_type 'Bruker SMART APEX CCD area-detector'
_diffrn_measurement_method \w
_diffrn_radiation_monochromator graphite
_diffrn_radiation_source 'fine-focus sealed tube'
_diffrn_radiation_type MoK\a
_diffrn_radiation_wavelength 0.71073
_diffrn_reflns_av_R_equivalents 0.0152
_diffrn_reflns_av_sigmaI/netI 0.0160
_diffrn_reflns_limit_h_max 9
_diffrn_reflns_limit_h_min -9
_diffrn_reflns_limit_k_max 13
_diffrn_reflns_limit_k_min -13
_diffrn_reflns_limit_l_max 17
_diffrn_reflns_limit_l_min -17
_diffrn_reflns_number 12513
_diffrn_reflns_theta_full 26.00
_diffrn_reflns_theta_max 26.00
_diffrn_reflns_theta_min 1.88
_diffrn_standards_decay_% 0
_diffrn_standards_interval_count 0
_diffrn_standards_interval_time 0
_diffrn_standards_number 0
_exptl_absorpt_coefficient_mu 0.277
_exptl_absorpt_correction_T_max 0.978
_exptl_absorpt_correction_T_min 0.966
_exptl_absorpt_correction_type multi-scan
_exptl_absorpt_process_details '(SADABS; Sheldrick, 2003)'
_exptl_crystal_colour colourless
_exptl_crystal_density_diffrn 1.460
_exptl_crystal_density_method 'not measured'
_exptl_crystal_description block
_exptl_crystal_F_000 548
_exptl_crystal_size_max 0.13
_exptl_crystal_size_mid 0.10
_exptl_crystal_size_min 0.08
_refine_diff_density_max 0.299
_refine_diff_density_min -0.302
_refine_ls_extinction_method none
_refine_ls_goodness_of_fit_ref 1.076
_refine_ls_hydrogen_treatment mixed
_refine_ls_matrix_type full
_refine_ls_number_constraints 0
_refine_ls_number_parameters 334
_refine_ls_number_reflns 4644
_refine_ls_number_restraints 30
_refine_ls_restrained_S_all 1.079
_refine_ls_R_factor_all 0.0459
_refine_ls_R_factor_gt 0.0394
_refine_ls_shift/su_max 0.000
_refine_ls_shift/su_mean 0.000
_refine_ls_structure_factor_coef Fsqd
_refine_ls_weighting_details 'calc w=1/[\s^2^(Fo^2^)+(0.0622P)^2^+0.4195P] where P=(Fo^2^+2Fc^2^)/3'
_refine_ls_weighting_scheme calc
_refine_ls_wR_factor_gt 0.1126
_refine_ls_wR_factor_ref 0.1166
_reflns_number_gt 3999
_reflns_number_total 4644
_reflns_threshold_expression I>2\s(I)
_cod_data_source_file bh2163.cif
_cod_data_source_block I
_cod_database_code 2217859
_cod_database_fobs_code 2217859

loop_
_symmetry_equiv_pos_as_xyz
'x, y, z'
'-x, -y, -z'

loop_
_atom_site_type_symbol
_atom_site_label
_atom_site_fract_x
_atom_site_fract_y
_atom_site_fract_z
_atom_site_U_iso_or_equiv
_atom_site_adp_type
_atom_site_calc_flag
_atom_site_refinement_flags
_atom_site_occupancy
S S1 0.40383(6) 0.31683(4) 0.49763(3) 0.04147(14) Uani d . 1
S S2 0.37003(7) 0.28607(4) 0.09053(4) 0.04796(16) Uani d . 1
N N1 0.4334(2) 0.52270(16) 0.28512(13) 0.0515(4) Uani d . 1
H H1A 0.4107 0.4478 0.3063 0.077 Uiso calc R 1
H H1B 0.4850 0.5571 0.3302 0.077 Uiso calc R 1
H H1C 0.5006 0.5166 0.2308 0.077 Uiso calc R 1
N N1A -0.0574(3) 1.33594(17) 0.21344(16) 0.0635(5) Uani d . 1
H H1A1 0.0516 1.3376 0.1947 0.095 Uiso calc R 1
H H1A2 -0.0772 1.3627 0.2736 0.095 Uiso calc R 1
H H1A3 -0.1207 1.3845 0.1734 0.095 Uiso calc R 1
O O1 0.4100(2) 0.32750(13) 0.60152(11) 0.0566(4) Uani d . 1
O O2 0.5575(2) 0.34399(13) 0.44339(12) 0.0595(4) Uani d . 1
O O3 0.2547(2) 0.38716(13) 0.46064(14) 0.0666(5) Uani d . 1
O O4 0.5241(2) 0.33961(14) 0.05942(14) 0.0723(5) Uani d . 1
O O5 0.3092(2) 0.31235(14) 0.18981(12) 0.0669(5) Uani d . 1
O O6 0.2382(2) 0.31961(13) 0.02363(12) 0.0615(4) Uani d . 1
O O1W 0.2991(2) 0.49532(17) 0.87440(13) 0.0664(4) Uani d DU 1
H H1WA 0.358(3) 0.541(2) 0.9040(17) 0.079(5) Uiso d DU 1
H H1WB 0.273(4) 0.4416(19) 0.9181(15) 0.085(5) Uiso d DU 1
O O2W 0.0816(3) 0.5858(2) 0.59992(18) 0.0880(6) Uani d DU 1
H H2WA 0.171(2) 0.538(2) 0.610(2) 0.088(5) Uiso d DU 1
H H2WB 0.014(3) 0.542(2) 0.578(3) 0.111(5) Uiso d DU 1
C C1 -0.0257(2) 0.74496(17) 0.22988(14) 0.0439(4) Uani d . 1
C C2 0.0752(3) 0.68758(19) 0.15493(14) 0.0485(5) Uani d . 1
H H2 0.0409 0.6979 0.0919 0.058 Uiso calc R 1
C C3 0.2255(3) 0.61548(18) 0.17187(14) 0.0457(4) Uani d . 1
H H3 0.2924 0.5783 0.1209 0.055 Uiso calc R 1
C C4 0.2745(2) 0.59965(16) 0.26548(14) 0.0404(4) Uani d . 1
C C5 0.1767(3) 0.65344(17) 0.34204(14) 0.0450(4) Uani d . 1
H H5 0.2110 0.6411 0.4050 0.054 Uiso calc R 1
C C6 0.0275(3) 0.72579(18) 0.32417(14) 0.0466(4) Uani d . 1
H H6 -0.0388 0.7624 0.3756 0.056 Uiso calc R 1
C C7 -0.1870(3) 0.8271(2) 0.21082(17) 0.0532(5) Uani d . 1
H H7A -0.2744 0.8101 0.2606 0.064 Uiso calc R 1
H H7B -0.2248 0.8081 0.1486 0.064 Uiso calc R 1
C C8 0.3828(2) 0.15788(15) 0.48048(12) 0.0361(4) Uani d . 1
C C9 0.2418(2) 0.13005(17) 0.43965(14) 0.0434(4) Uani d . 1
H H9 0.1597 0.1931 0.4217 0.052 Uiso calc R 1
C C10 0.2200(3) 0.00641(18) 0.42456(15) 0.0459(4) Uani d . 1
H H10 0.1227 -0.0117 0.3974 0.055 Uiso calc R 1
C C11 0.6604(2) 0.08693(16) 0.55070(13) 0.0410(4) Uani d . 1
H H11 0.6764 0.1680 0.5620 0.049 Uiso calc R 1
C C12 0.5117(2) 0.06267(15) 0.50798(11) 0.0330(4) Uani d . 1
C C13 0.4159(2) 0.12309(16) 0.08655(13) 0.0387(4) Uani d . 1
C C14 0.4905(2) 0.06601(15) 0.00027(13) 0.0342(4) Uani d . 1
C C15 0.5455(2) 0.13320(16) -0.08410(14) 0.0424(4) Uani d . 1
H H15 0.5351 0.2190 -0.0839 0.051 Uiso calc R 1
C C16 0.6129(3) 0.07474(18) -0.16519(15) 0.0521(5) Uani d . 1
H H16 0.6467 0.1208 -0.2199 0.062 Uiso calc R 1
C C17 0.3680(3) 0.05438(18) 0.16698(14) 0.0503(5) Uani d . 1
H H17 0.3225 0.0935 0.2230 0.060 Uiso calc R 1
C C1A -0.1634(2) 0.96266(19) 0.21010(14) 0.0461(4) Uani d . 1
C C2A -0.2043(3) 1.0326(2) 0.29072(17) 0.0642(6) Uani d . 1
H H2A -0.2545 0.9966 0.3461 0.077 Uiso calc R 1
C C3A -0.1734(3) 1.1542(2) 0.29229(18) 0.0649(6) Uani d . 1
H H3A -0.2018 1.1990 0.3480 0.078 Uiso calc R 1
C C4A -0.1006(3) 1.20806(19) 0.21109(16) 0.0508(5) Uani d . 1
C C5A -0.0614(4) 1.1428(2) 0.12952(18) 0.0773(8) Uani d . 1
H H5A -0.0133 1.1800 0.0740 0.093 Uiso calc R 1
C C6A -0.0929(4) 1.0208(2) 0.12897(17) 0.0735(7) Uani d . 1
H H6A -0.0660 0.9770 0.0726 0.088 Uiso calc R 1

loop_
_atom_site_aniso_label
_atom_site_aniso_U_11
_atom_site_aniso_U_22
_atom_site_aniso_U_33
_atom_site_aniso_U_12
_atom_site_aniso_U_13
_atom_site_aniso_U_23
S1 0.0483(3) 0.0258(2) 0.0497(3) -0.00183(18) -0.0032(2) -0.00024(18)
S2 0.0611(3) 0.0264(2) 0.0561(3) -0.0029(2) -0.0017(2) -0.00822(19)
N1 0.0616(11) 0.0389(9) 0.0524(10) 0.0040(8) -0.0110(8) 0.0015(7)
N1A 0.0630(12) 0.0455(10) 0.0768(13) 0.0069(9) 0.0045(10) 0.0060(9)
O1 0.0774(10) 0.0408(8) 0.0526(9) -0.0095(7) -0.0006(7) -0.0113(6)
O2 0.0672(10) 0.0366(7) 0.0731(10) -0.0118(7) 0.0141(8) 0.0023(7)
O3 0.0683(10) 0.0322(7) 0.0996(13) 0.0047(7) -0.0284(9) 0.0023(7)
O4 0.0768(11) 0.0421(8) 0.1011(14) -0.0221(8) 0.0043(10) -0.0137(8)
O5 0.0972(13) 0.0412(8) 0.0606(10) 0.0018(8) 0.0009(9) -0.0181(7)
O6 0.0727(10) 0.0348(7) 0.0754(11) 0.0048(7) -0.0159(8) 0.0043(7)
O1W 0.0779(11) 0.0591(10) 0.0653(10) -0.0166(8) -0.0188(9) 0.0083(8)
O2W 0.0815(14) 0.0805(14) 0.1024(16) -0.0080(11) 0.0011(12) -0.0227(12)
C1 0.0446(10) 0.0385(10) 0.0500(11) -0.0097(8) -0.0055(8) 0.0018(8)
C2 0.0612(12) 0.0451(11) 0.0396(10) -0.0037(9) -0.0107(9) 0.0003(8)
C3 0.0595(12) 0.0370(10) 0.0398(10) -0.0013(8) -0.0025(9) -0.0042(8)
C4 0.0503(11) 0.0273(8) 0.0441(10) -0.0058(7) -0.0062(8) 0.0004(7)
C5 0.0588(12) 0.0392(10) 0.0382(10) -0.0089(9) -0.0079(8) 0.0021(8)
C6 0.0523(11) 0.0438(10) 0.0432(10) -0.0066(9) 0.0027(8) -0.0036(8)
C7 0.0434(11) 0.0549(12) 0.0615(13) -0.0049(9) -0.0071(9) 0.0006(10)
C8 0.0441(10) 0.0274(8) 0.0360(9) -0.0027(7) -0.0007(7) 0.0002(7)
C9 0.0471(10) 0.0346(9) 0.0478(10) 0.0008(8) -0.0091(8) 0.0008(8)
C10 0.0455(11) 0.0415(10) 0.0527(11) -0.0062(8) -0.0142(9) -0.0031(8)
C11 0.0474(10) 0.0323(9) 0.0446(10) -0.0075(7) -0.0060(8) -0.0039(7)
C12 0.0404(9) 0.0287(8) 0.0293(8) -0.0037(7) 0.0013(7) -0.0004(6)
C13 0.0451(10) 0.0274(8) 0.0432(10) -0.0016(7) -0.0041(8) -0.0038(7)
C14 0.0343(9) 0.0268(8) 0.0416(9) -0.0028(6) -0.0057(7) -0.0012(7)
C15 0.0490(11) 0.0273(8) 0.0497(11) -0.0032(7) 0.0008(8) 0.0021(7)
C16 0.0668(13) 0.0393(10) 0.0462(11) -0.0011(9) 0.0083(10) 0.0084(8)
C17 0.0665(13) 0.0398(10) 0.0414(10) 0.0027(9) 0.0042(9) -0.0033(8)
C1A 0.0366(10) 0.0529(11) 0.0465(11) 0.0030(8) -0.0043(8) 0.0057(9)
C2A 0.0727(15) 0.0602(14) 0.0555(13) -0.0088(12) 0.0233(11) 0.0015(10)
C3A 0.0736(16) 0.0576(14) 0.0583(14) 0.0000(12) 0.0213(12) -0.0067(11)
C4A 0.0478(11) 0.0427(11) 0.0570(12) 0.0091(9) 0.0008(9) 0.0079(9)
C5A 0.120(2) 0.0620(15) 0.0465(13) -0.0132(15) 0.0164(14) 0.0118(11)
C6A 0.111(2) 0.0629(15) 0.0436(12) -0.0113(14) 0.0155(13) -0.0026(11)

loop_
_atom_type_symbol
_atom_type_description
_atom_type_scat_dispersion_real
_atom_type_scat_dispersion_imag
_atom_type_scat_source
C C 0.0033 0.0016 'International Tables Vol C Tables 4.2.6.8 and 6.1.1.4'
H H 0.0000 0.0000 'International Tables Vol C Tables 4.2.6.8 and 6.1.1.4'
N N 0.0061 0.0033 'International Tables Vol C Tables 4.2.6.8 and 6.1.1.4'
O O 0.0106 0.0060 'International Tables Vol C Tables 4.2.6.8 and 6.1.1.4'
S S 0.1246 0.1234 'International Tables Vol C Tables 4.2.6.8 and 6.1.1.4'

loop_
_geom_angle_atom_site_label_1
_geom_angle_atom_site_label_2
_geom_angle_atom_site_label_3
_geom_angle_site_symmetry_1
_geom_angle_site_symmetry_3
_geom_angle
O2 S1 O3 . . 112.14(10)
O2 S1 O1 . . 113.15(10)
O3 S1 O1 . . 112.19(10)
O2 S1 C8 . . 106.96(8)
O3 S1 C8 . . 106.27(9)
O1 S1 C8 . . 105.51(8)
O4 S2 O5 . . 113.54(11)
O4 S2 O6 . . 111.67(11)
O5 S2 O6 . . 111.49(11)
O4 S2 C13 . . 107.67(9)
O5 S2 C13 . . 106.25(9)
O6 S2 C13 . . 105.67(9)
C4 N1 H1A . . 109.5
C4 N1 H1B . . 109.5
H1A N1 H1B . . 109.5
C4 N1 H1C . . 109.5
H1A N1 H1C . . 109.5
H1B N1 H1C . . 109.5
C4A N1A H1A1 . . 109.5
C4A N1A H1A2 . . 109.5
H1A1 N1A H1A2 . . 109.5
C4A N1A H1A3 . . 109.5
H1A1 N1A H1A3 . . 109.5
H1A2 N1A H1A3 . . 109.5
H1WA O1W H1WB . . 103.5(14)
H2WA O2W H2WB . . 106.2(15)
C2 C1 C6 . . 117.94(19)
C2 C1 C7 . . 121.48(18)
C6 C1 C7 . . 120.57(19)
C3 C2 C1 . . 121.54(18)
C3 C2 H2 . . 119.2
C1 C2 H2 . . 119.2
C4 C3 C2 . . 118.83(19)
C4 C3 H3 . . 120.6
C2 C3 H3 . . 120.6
C3 C4 C5 . . 121.45(18)
C3 C4 N1 . . 119.68(18)
C5 C4 N1 . . 118.87(17)
C4 C5 C6 . . 119.20(18)
C4 C5 H5 . . 120.4
C6 C5 H5 . . 120.4
C5 C6 C1 . . 121.03(19)
C5 C6 H6 . . 119.5
C1 C6 H6 . . 119.5
C1 C7 C1A . . 112.23(16)
C1 C7 H7A . . 109.2
C1A C7 H7A . . 109.2
C1 C7 H7B . . 109.2
C1A C7 H7B . . 109.2
H7A C7 H7B . . 107.9
C9 C8 C12 . . 120.94(16)
C9 C8 S1 . . 118.27(14)
C12 C8 S1 . . 120.78(13)
C8 C9 C10 . . 120.28(17)
C8 C9 H9 . . 119.9
C10 C9 H9 . . 119.9
C11 C10 C9 2_656 . 120.71(18)
C11 C10 H10 2_656 . 119.6
C9 C10 H10 . . 119.6
C10 C11 C12 2_656 . 121.09(17)
C10 C11 H11 2_656 . 119.5
C12 C11 H11 . . 119.5
C11 C12 C12 . 2_656 118.75(19)
C11 C12 C8 . . 123.03(15)
C12 C12 C8 2_656 . 118.22(19)
C17 C13 C14 . . 121.41(16)
C17 C13 S2 . . 117.57(14)
C14 C13 S2 . . 120.91(13)
C15 C14 C13 . . 123.46(15)
C15 C14 C14 . 2_655 118.9(2)
C13 C14 C14 . 2_655 117.66(19)
C16 C15 C14 . . 121.31(17)
C16 C15 H15 . . 119.3
C14 C15 H15 . . 119.3
C15 C16 C17 . 2_655 120.51(18)
C15 C16 H16 . . 119.7
C17 C16 H16 2_655 . 119.7
C13 C17 C16 . 2_655 120.20(18)
C13 C17 H17 . . 119.9
C16 C17 H17 2_655 . 119.9
C2A C1A C6A . . 116.8(2)
C2A C1A C7 . . 122.09(19)
C6A C1A C7 . . 121.1(2)
C1A C2A C3A . . 122.3(2)
C1A C2A H2A . . 118.8
C3A C2A H2A . . 118.8
C4A C3A C2A . . 119.3(2)
C4A C3A H3A . . 120.4
C2A C3A H3A . . 120.4
C5A C4A C3A . . 120.2(2)
C5A C4A N1A . . 119.9(2)
C3A C4A N1A . . 119.9(2)
C4A C5A C6A . . 120.0(2)
C4A C5A H5A . . 120.0
C6A C5A H5A . . 120.0
C1A C6A C5A . . 121.5(2)
C1A C6A H6A . . 119.3
C5A C6A H6A . . 119.3

loop_
_geom_bond_atom_site_label_1
_geom_bond_atom_site_label_2
_geom_bond_site_symmetry_2
_geom_bond_distance
S1 O2 . 1.4417(16)
S1 O3 . 1.4495(15)
S1 O1 . 1.4501(15)
S1 C8 . 1.7900(17)
S2 O4 . 1.4496(17)
S2 O5 . 1.4507(17)
S2 O6 . 1.4531(17)
S2 C13 . 1.7759(17)
N1 C4 . 1.470(2)
N1 H1A . 0.8900
N1 H1B . 0.8900
N1 H1C . 0.8900
N1A C4A . 1.478(3)
N1A H1A1 . 0.8900
N1A H1A2 . 0.8900
N1A H1A3 . 0.8900
O1W H1WA . 0.860(10)
O1W H1WB . 0.854(10)
O2W H2WA . 0.847(10)
O2W H2WB . 0.840(10)
C1 C2 . 1.389(3)
C1 C6 . 1.399(3)
C1 C7 . 1.510(3)
C2 C3 . 1.382(3)
C2 H2 . 0.9300
C3 C4 . 1.375(3)
C3 H3 . 0.9300
C4 C5 . 1.378(3)
C5 C6 . 1.379(3)
C5 H5 . 0.9300
C6 H6 . 0.9300
C7 C1A . 1.512(3)
C7 H7A . 0.9700
C7 H7B . 0.9700
C8 C9 . 1.364(3)
C8 C12 . 1.432(2)
C9 C10 . 1.407(3)
C9 H9 . 0.9300
C10 C11 2_656 1.360(3)
C10 H10 . 0.9300
C11 C10 2_656 1.360(3)
C11 C12 . 1.418(3)
C11 H11 . 0.9300
C12 C12 2_656 1.431(3)
C13 C17 . 1.369(3)
C13 C14 . 1.428(2)
C14 C15 . 1.419(3)
C14 C14 2_655 1.431(3)
C15 C16 . 1.359(3)
C15 H15 . 0.9300
C16 C17 2_655 1.401(3)
C16 H16 . 0.9300
C17 C16 2_655 1.401(3)
C17 H17 . 0.9300
C1A C2A . 1.376(3)
C1A C6A . 1.379(3)
C2A C3A . 1.379(3)
C2A H2A . 0.9300
C3A C4A . 1.366(3)
C3A H3A . 0.9300
C4A C5A . 1.358(3)
C5A C6A . 1.384(4)
C5A H5A . 0.9300
C6A H6A . 0.9300

loop_
_geom_hbond_atom_site_label_D
_geom_hbond_atom_site_label_H
_geom_hbond_atom_site_label_A
_geom_hbond_site_symmetry_A
_geom_hbond_distance_DH
_geom_hbond_distance_HA
_geom_hbond_distance_DA
_geom_hbond_angle_DHA
_geom_hbond_publ_flag
N1 H1B O1 2_666 0.89 1.91 2.770(2) 162.4 yes
N1A H1A1 O5 1_565 0.89 2.03 2.897(3) 162.9 yes
N1 H1C O1W 2_666 0.89 2.07 2.948(3) 166.8 yes
N1A H1A2 O2W 2_576 0.89 1.86 2.739(3) 170.9 yes
N1A H1A3 O1W 2_576 0.89 1.95 2.807(3) 161.4 yes
O1W H1WA O4 2_666 0.860(10) 1.801(10) 2.645(2) 166(2) yes
O1W H1WB O6 1_556 0.854(10) 1.957(11) 2.807(2) 174(3) yes
N1 H1A O2 . 0.89 2.46 3.007(2) 120.0 no
N1 H1A O5 . 0.89 2.47 2.996(2) 118.1 no
N1 H1A O3 . 0.89 2.49 3.125(3) 128.5 no
O2W H2WA O2 2_666 0.847(10) 2.68(3) 3.072(3) 110(2) no
